data_4345239
loop_
_publ_author_name
'Bubnov, Michael P.'
'Teplova, Irina A.'
'Kopylova, Eugenia A.'
'Kozhanov, Konstantin A.'
'Bogomyakov, Artem S.'
'Petrova, Marina V.'
'Morozov, Vitaly A.'
'Ovcharenko, Victor I.'
'Cherkasov, Vladimir K.'

_publ_section_title
;
 Ferromagnetic Coupling in the Heterospin Bis-Catecholato--Manganese(IV)
 Complex with Pyridine Substituted by Nitronyl-nitroxide
;
_journal_name_full 'Inorganic Chemistry'
_journal_paper_doi 10.1021/acs.inorgchem.6b02411
_journal_year 2017
_chemical_formula_sum 'C56 H82 Mn N6 O9'
_chemical_formula_weight 1038.21
_space_group_crystal_system triclinic
_space_group_IT_number 2
_space_group_name_Hall '-P 1'
_space_group_name_H-M_alt 'P -1'
_symmetry_space_group_name_Hall '-P 1'
_symmetry_space_group_name_H-M 'P -1'
_atom_sites_solution_hydrogens geom
_atom_sites_solution_primary dual
_atom_sites_solution_secondary difmap
_audit_creation_method SHELXL-2014/7
_cell_angle_alpha 101.436(2)
_cell_angle_beta 94.095(2)
_cell_angle_gamma 118.079(3)
_cell_formula_units_Z 2
_cell_length_a 13.9309(3)
_cell_length_b 14.1843(4)
_cell_length_c 16.8795(5)
_cell_measurement_reflns_used 9365
_cell_measurement_temperature 100(2)
_cell_measurement_theta_max 30.0990
_cell_measurement_theta_min 3.5170
_cell_volume 2831.57(16)
_computing_cell_refinement 'CrysAlisPro, Agilent Technologies'
_computing_data_collection 'CrysAlisPro, Agilent Technologies'
_computing_data_reduction 'CrysAlisPro, Agilent Technologies'
_computing_molecular_graphics 'SHELXTL (Sheldrick, 2000)'
_computing_publication_material 'SHELXTL (Sheldrick, 2000)'
_computing_structure_refinement 'SHELXL-2014/7 (Sheldrick, 2014)'
_computing_structure_solution 'SHELXT-2014/4 (Sheldrick, 2014)'
_diffrn_ambient_temperature 100(2)
_diffrn_measured_fraction_theta_full 0.998
_diffrn_measured_fraction_theta_max 0.998
_diffrn_measurement_device_type 'Xcalibur, EOS (CCD)'
_diffrn_measurement_method '\w scans'
_diffrn_radiation_type MoK\a
_diffrn_radiation_wavelength 0.71073
_diffrn_reflns_av_R_equivalents 0.0654
_diffrn_reflns_av_unetI/netI 0.0630
_diffrn_reflns_Laue_measured_fraction_full 0.998
_diffrn_reflns_Laue_measured_fraction_max 0.998
_diffrn_reflns_limit_h_max 17
_diffrn_reflns_limit_h_min -17
_diffrn_reflns_limit_k_max 17
_diffrn_reflns_limit_k_min -17
_diffrn_reflns_limit_l_max 20
_diffrn_reflns_limit_l_min -20
_diffrn_reflns_number 43687
_diffrn_reflns_point_group_measured_fraction_full 0.998
_diffrn_reflns_point_group_measured_fraction_max 0.998
_diffrn_reflns_theta_full 25.242
_diffrn_reflns_theta_max 26.000
_diffrn_reflns_theta_min 2.932
_diffrn_source 'fine focus sealed tube'
_exptl_absorpt_coefficient_mu 0.291
_exptl_absorpt_correction_T_max 1.00000
_exptl_absorpt_correction_T_min 0.92277
_exptl_absorpt_correction_type multi-scan
_exptl_absorpt_process_details
;
CrysAlisPro, Agilent Technologies, Version 1.171.37.35.
Empirical absorption correction using spherical harmonics,
implemented in SCALE3 ABSPACK scaling algorithm.
;
_exptl_crystal_colour black
_exptl_crystal_density_diffrn 1.218
_exptl_crystal_description plate
_exptl_crystal_F_000 1114
_exptl_crystal_size_max 0.700
_exptl_crystal_size_mid 0.100
_exptl_crystal_size_min 0.100
_refine_diff_density_max 0.365
_refine_diff_density_min -0.332
_refine_diff_density_rms 0.054
_refine_ls_extinction_method none
_refine_ls_goodness_of_fit_ref 1.059
_refine_ls_hydrogen_treatment constr
_refine_ls_matrix_type full
_refine_ls_number_parameters 674
_refine_ls_number_reflns 11105
_refine_ls_number_restraints 0
_refine_ls_restrained_S_all 1.059
_refine_ls_R_factor_all 0.0785
_refine_ls_R_factor_gt 0.0558
_refine_ls_shift/su_max 0.000
_refine_ls_shift/su_mean 0.000
_refine_ls_structure_factor_coef Fsqd
_refine_ls_weighting_details 'w=1/[\s^2^(Fo^2^)+(0.0323P)^2^+1.5795P] where P=(Fo^2^+2Fc^2^)/3'
_refine_ls_weighting_scheme calc
_refine_ls_wR_factor_gt 0.1016
_refine_ls_wR_factor_ref 0.1094
_reflns_Friedel_coverage 0.000
_reflns_number_gt 8767
_reflns_number_total 11105
_reflns_threshold_expression 'I > 2\s(I)'
_cod_data_source_file ic6b02411_si_001.cif
_cod_data_source_block mnsq
_cod_original_cell_volume 2831.57(15)
_cod_database_code 4345239
_shelx_shelxl_version_number 2014/7
_shelx_space_group_comment
;
The symmetry employed for this shelxl refinement is uniquely defined
by the following loop, which should always be used as a source of
symmetry information in preference to the above space-group names.
They are only intended as comments.
;
_shelx_estimated_absorpt_t_min 0.822
_shelx_estimated_absorpt_t_max 0.971

loop_
_space_group_symop_operation_xyz
'x, y, z'
'-x, -y, -z'

loop_
_atom_site_label
_atom_site_type_symbol
_atom_site_fract_x
_atom_site_fract_y
_atom_site_fract_z
_atom_site_U_iso_or_equiv
_atom_site_adp_type
_atom_site_occupancy
_atom_site_site_symmetry_order
_atom_site_calc_flag
_atom_site_refinement_flags_posn
_atom_site_refinement_flags_adp
_atom_site_refinement_flags_occupancy
Mn1 Mn 0.5000 0.5000 0.5000 0.01164(12) Uani 1 2 d S . P
Mn2 Mn 0.5000 0.0000 0.0000 0.01385(12) Uani 1 2 d S . P
O1 O 0.63951(11) 0.57460(11) 0.47306(9) 0.0130(3) Uani 1 1 d . . .
O2 O 0.51349(12) 0.63943(12) 0.53637(10) 0.0145(3) Uani 1 1 d . . .
O3 O 0.15625(17) 0.50200(18) 0.17122(12) 0.0428(5) Uani 1 1 d . . .
O4 O 0.39149(14) 0.38448(16) 0.06471(11) 0.0317(5) Uani 1 1 d . . .
O5 O 0.60294(12) 0.12605(12) 0.08132(10) 0.0160(4) Uani 1 1 d . . .
O6 O 0.50323(12) -0.07928(12) 0.07543(10) 0.0160(4) Uani 1 1 d . . .
O7 O 0.04415(15) -0.10840(14) 0.20075(13) 0.0335(5) Uani 1 1 d . . .
O8 O 0.14942(15) 0.21614(15) 0.12178(12) 0.0322(5) Uani 1 1 d . . .
N1 N 0.43130(14) 0.48473(14) 0.38493(12) 0.0138(4) Uani 1 1 d . . .
N2 N 0.20736(16) 0.47028(17) 0.12205(12) 0.0211(5) Uani 1 1 d . . .
N3 N 0.31842(15) 0.41467(16) 0.07101(12) 0.0201(5) Uani 1 1 d . . .
N4 N 0.37471(15) 0.01511(15) 0.04528(12) 0.0165(4) Uani 1 1 d . . .
N5 N 0.05197(15) -0.01758(15) 0.19186(13) 0.0192(5) Uani 1 1 d . . .
N6 N 0.10246(15) 0.13641(16) 0.15530(13) 0.0190(4) Uani 1 1 d . . .
C1 C 0.67785(18) 0.68547(17) 0.48704(14) 0.0140(5) Uani 1 1 d . . .
C2 C 0.60820(17) 0.72149(18) 0.52259(14) 0.0134(5) Uani 1 1 d . . .
C3 C 0.63570(18) 0.83349(18) 0.54164(15) 0.0162(5) Uani 1 1 d . . .
C4 C 0.73439(19) 0.90502(18) 0.51977(15) 0.0203(5) Uani 1 1 d . . .
H4A H 0.7558 0.9812 0.5299 0.024 Uiso 1 1 calc R U .
C5 C 0.80219(19) 0.86897(18) 0.48390(15) 0.0199(5) Uani 1 1 d . . .
H5A H 0.8676 0.9214 0.4699 0.024 Uiso 1 1 calc R U .
C6 C 0.77799(18) 0.75854(18) 0.46761(14) 0.0154(5) Uani 1 1 d . . .
C7 C 0.56355(19) 0.87331(18) 0.58539(15) 0.0193(5) Uani 1 1 d . . .
C8 C 0.5638(2) 0.8548(2) 0.67197(16) 0.0290(6) Uani 1 1 d . . .
H8A H 0.5336 0.7756 0.6676 0.044 Uiso 1 1 calc R U .
H8B H 0.5180 0.8806 0.7001 0.044 Uiso 1 1 calc R U .
H8C H 0.6399 0.8962 0.7034 0.044 Uiso 1 1 calc R U .
C9 C 0.6061(2) 0.9973(2) 0.59396(19) 0.0328(7) Uani 1 1 d . . .
H9A H 0.6804 1.0410 0.6284 0.049 Uiso 1 1 calc R U .
H9B H 0.5558 1.0185 0.6196 0.049 Uiso 1 1 calc R U .
H9C H 0.6092 1.0112 0.5393 0.049 Uiso 1 1 calc R U .
C10 C 0.44366(19) 0.8099(2) 0.53606(17) 0.0245(6) Uani 1 1 d . . .
H10A H 0.4117 0.7307 0.5324 0.037 Uiso 1 1 calc R U .
H10B H 0.4440 0.8208 0.4805 0.037 Uiso 1 1 calc R U .
H10C H 0.3992 0.8378 0.5639 0.037 Uiso 1 1 calc R U .
C11 C 0.85286(18) 0.71858(18) 0.42835(15) 0.0192(5) Uani 1 1 d . . .
C12 C 0.9650(2) 0.8153(2) 0.42403(18) 0.0287(6) Uani 1 1 d . . .
H12A H 1.0025 0.8640 0.4795 0.043 Uiso 1 1 calc R U .
H12B H 0.9528 0.8575 0.3889 0.043 Uiso 1 1 calc R U .
H12C H 1.0113 0.7862 0.4010 0.043 Uiso 1 1 calc R U .
C13 C 0.8786(2) 0.6502(2) 0.47798(17) 0.0258(6) Uani 1 1 d . . .
H13A H 0.8095 0.5840 0.4784 0.039 Uiso 1 1 calc R U .
H13B H 0.9143 0.6952 0.5346 0.039 Uiso 1 1 calc R U .
H13C H 0.9283 0.6279 0.4525 0.039 Uiso 1 1 calc R U .
C14 C 0.7942(2) 0.6469(2) 0.34008(16) 0.0293(6) Uani 1 1 d . . .
H14A H 0.7240 0.5827 0.3416 0.044 Uiso 1 1 calc R U .
H14B H 0.8416 0.6214 0.3143 0.044 Uiso 1 1 calc R U .
H14C H 0.7795 0.6908 0.3081 0.044 Uiso 1 1 calc R U .
C15 C 0.46769(19) 0.45070(19) 0.31962(15) 0.0189(5) Uani 1 1 d . . .
H15A H 0.5253 0.4338 0.3289 0.023 Uiso 1 1 calc R U .
C16 C 0.42526(19) 0.43917(19) 0.23983(15) 0.0196(5) Uani 1 1 d . . .
H16A H 0.4539 0.4157 0.1953 0.024 Uiso 1 1 calc R U .
C17 C 0.33933(18) 0.46243(18) 0.22512(14) 0.0151(5) Uani 1 1 d . . .
C18 C 0.30187(18) 0.49804(19) 0.29353(15) 0.0177(5) Uani 1 1 d . . .
H18A H 0.2443 0.5154 0.2864 0.021 Uiso 1 1 calc R U .
C19 C 0.34929(18) 0.50761(18) 0.37138(15) 0.0168(5) Uani 1 1 d . . .
H19A H 0.3229 0.5313 0.4173 0.020 Uiso 1 1 calc R U .
C20 C 0.29061(18) 0.45050(18) 0.14135(14) 0.0158(5) Uani 1 1 d . . .
C21 C 0.2573(2) 0.4182(2) -0.00443(15) 0.0270(6) Uani 1 1 d . . .
C22 C 0.16701(19) 0.4392(2) 0.03081(15) 0.0206(5) Uani 1 1 d . . .
C23 C 0.2128(3) 0.3082(3) -0.0684(2) 0.0660(13) Uani 1 1 d . . .
H23A H 0.2748 0.3004 -0.0860 0.099 Uiso 1 1 calc R U .
H23B H 0.1664 0.3059 -0.1161 0.099 Uiso 1 1 calc R U .
H23C H 0.1684 0.2475 -0.0445 0.099 Uiso 1 1 calc R U .
C24 C 0.3418(3) 0.5127(4) -0.0348(2) 0.0724(14) Uani 1 1 d . . .
H24A H 0.4011 0.4976 -0.0489 0.109 Uiso 1 1 calc R U .
H24B H 0.3732 0.5821 0.0086 0.109 Uiso 1 1 calc R U .
H24C H 0.3053 0.5191 -0.0837 0.109 Uiso 1 1 calc R U .
C25 C 0.0523(2) 0.3365(2) 0.01293(18) 0.0341(7) Uani 1 1 d . . .
H25A H 0.0024 0.3550 0.0420 0.051 Uiso 1 1 calc R U .
H25B H 0.0578 0.2779 0.0318 0.051 Uiso 1 1 calc R U .
H25C H 0.0229 0.3107 -0.0464 0.051 Uiso 1 1 calc R U .
C26 C 0.1564(3) 0.5339(2) 0.00947(19) 0.0424(8) Uani 1 1 d . . .
H26A H 0.1024 0.5448 0.0383 0.064 Uiso 1 1 calc R U .
H26B H 0.1315 0.5157 -0.0501 0.064 Uiso 1 1 calc R U .
H26C H 0.2286 0.6019 0.0265 0.064 Uiso 1 1 calc R U .
C27 C 0.62767(17) 0.10158(18) 0.15167(14) 0.0136(5) Uani 1 1 d . . .
C28 C 0.57242(17) -0.01203(18) 0.14869(14) 0.0144(5) Uani 1 1 d . . .
C29 C 0.58814(17) -0.05066(18) 0.21626(15) 0.0154(5) Uani 1 1 d . . .
C30 C 0.66286(18) 0.03173(18) 0.28641(15) 0.0165(5) Uani 1 1 d . . .
H30A H 0.6767 0.0101 0.3338 0.020 Uiso 1 1 calc R U .
C31 C 0.71729(18) 0.14396(18) 0.28871(14) 0.0161(5) Uani 1 1 d . . .
H31A H 0.7671 0.1958 0.3377 0.019 Uiso 1 1 calc R U .
C32 C 0.70183(17) 0.18341(18) 0.22240(14) 0.0141(5) Uani 1 1 d . . .
C33 C 0.52637(18) -0.17413(18) 0.21460(15) 0.0182(5) Uani 1 1 d . . .
C34 C 0.5574(2) -0.2394(2) 0.14817(18) 0.0294(6) Uani 1 1 d . . .
H34A H 0.6374 -0.2115 0.1603 0.044 Uiso 1 1 calc R U .
H34B H 0.5373 -0.2306 0.0944 0.044 Uiso 1 1 calc R U .
H34C H 0.5175 -0.3180 0.1472 0.044 Uiso 1 1 calc R U .
C35 C 0.5536(2) -0.1940(2) 0.29743(18) 0.0341(7) Uani 1 1 d . . .
H35A H 0.6330 -0.1685 0.3104 0.051 Uiso 1 1 calc R U .
H35B H 0.5111 -0.2732 0.2940 0.051 Uiso 1 1 calc R U .
H35C H 0.5340 -0.1528 0.3408 0.051 Uiso 1 1 calc R U .
C36 C 0.40051(19) -0.2179(2) 0.19611(17) 0.0261(6) Uani 1 1 d . . .
H36A H 0.3792 -0.2134 0.1410 0.039 Uiso 1 1 calc R U .
H36B H 0.3816 -0.1730 0.2370 0.039 Uiso 1 1 calc R U .
H36C H 0.3607 -0.2952 0.1986 0.039 Uiso 1 1 calc R U .
C37 C 0.75799(19) 0.30679(18) 0.22514(15) 0.0181(5) Uani 1 1 d . . .
C38 C 0.8273(2) 0.3297(2) 0.15745(16) 0.0260(6) Uani 1 1 d . . .
H38A H 0.8831 0.3070 0.1650 0.039 Uiso 1 1 calc R U .
H38B H 0.8644 0.4090 0.1607 0.039 Uiso 1 1 calc R U .
H38C H 0.7788 0.2877 0.1034 0.039 Uiso 1 1 calc R U .
C39 C 0.8360(2) 0.37925(19) 0.30832(16) 0.0271(6) Uani 1 1 d . . .
H39A H 0.8900 0.3553 0.3192 0.041 Uiso 1 1 calc R U .
H39B H 0.7926 0.3717 0.3522 0.041 Uiso 1 1 calc R U .
H39C H 0.8751 0.4569 0.3066 0.041 Uiso 1 1 calc R U .
C40 C 0.6691(2) 0.3408(2) 0.21279(17) 0.0272(6) Uani 1 1 d . . .
H40A H 0.6266 0.3285 0.2572 0.041 Uiso 1 1 calc R U .
H40B H 0.6190 0.2961 0.1597 0.041 Uiso 1 1 calc R U .
H40C H 0.7050 0.4193 0.2136 0.041 Uiso 1 1 calc R U .
C41 C 0.37469(19) 0.11186(19) 0.05816(15) 0.0185(5) Uani 1 1 d . . .
H41A H 0.4330 0.1723 0.0442 0.022 Uiso 1 1 calc R U .
C42 C 0.29332(18) 0.12649(19) 0.09082(15) 0.0177(5) Uani 1 1 d . . .
H42A H 0.2953 0.1956 0.0986 0.021 Uiso 1 1 calc R U .
C43 C 0.20741(18) 0.03808(18) 0.11256(14) 0.0163(5) Uani 1 1 d . . .
C44 C 0.20787(19) -0.06223(19) 0.09839(15) 0.0199(5) Uani 1 1 d . . .
H44A H 0.1509 -0.1242 0.1119 0.024 Uiso 1 1 calc R U .
C45 C 0.29211(18) -0.07024(19) 0.06455(15) 0.0201(5) Uani 1 1 d . . .
H45A H 0.2914 -0.1389 0.0546 0.024 Uiso 1 1 calc R U .
C46 C 0.12205(18) 0.05145(18) 0.15138(14) 0.0159(5) Uani 1 1 d . . .
C47 C -0.00541(19) 0.03405(19) 0.24079(16) 0.0212(6) Uani 1 1 d . . .
C48 C 0.00383(19) 0.1208(2) 0.19451(16) 0.0215(6) Uani 1 1 d . . .
C49 C 0.0639(2) 0.0856(2) 0.32830(16) 0.0309(6) Uani 1 1 d . . .
H49A H 0.0683 0.0281 0.3497 0.046 Uiso 1 1 calc R U .
H49B H 0.0289 0.1184 0.3639 0.046 Uiso 1 1 calc R U .
H49C H 0.1387 0.1432 0.3272 0.046 Uiso 1 1 calc R U .
C50 C -0.1221(2) -0.0536(2) 0.24222(18) 0.0300(6) Uani 1 1 d . . .
H50A H -0.1186 -0.1062 0.2706 0.045 Uiso 1 1 calc R U .
H50B H -0.1630 -0.0931 0.1856 0.045 Uiso 1 1 calc R U .
H50C H -0.1599 -0.0182 0.2713 0.045 Uiso 1 1 calc R U .
C51 C 0.0260(2) 0.2314(2) 0.24760(18) 0.0305(7) Uani 1 1 d . . .
H51A H 0.0931 0.2631 0.2895 0.046 Uiso 1 1 calc R U .
H51B H -0.0371 0.2205 0.2745 0.046 Uiso 1 1 calc R U .
H51C H 0.0363 0.2821 0.2130 0.046 Uiso 1 1 calc R U .
C52 C -0.0948(2) 0.0756(2) 0.12300(18) 0.0325(7) Uani 1 1 d . . .
H52A H -0.0775 0.1283 0.0893 0.049 Uiso 1 1 calc R U .
H52B H -0.1611 0.0653 0.1453 0.049 Uiso 1 1 calc R U .
H52C H -0.1084 0.0043 0.0890 0.049 Uiso 1 1 calc R U .
O1S O 0.09266(13) 0.64138(15) 0.33694(11) 0.0291(4) Uani 1 1 d . . .
C1S C 0.1358(2) 0.5847(3) 0.45091(19) 0.0422(8) Uani 1 1 d . . .
H1SA H 0.1928 0.6058 0.4987 0.063 Uiso 1 1 calc R U .
H1SB H 0.1229 0.5160 0.4131 0.063 Uiso 1 1 calc R U .
H1SC H 0.0668 0.5731 0.4692 0.063 Uiso 1 1 calc R U .
C2S C 0.1738(2) 0.6748(2) 0.40779(18) 0.0344(7) Uani 1 1 d . . .
H2SA H 0.1847 0.7438 0.4451 0.041 Uiso 1 1 calc R U .
H2SB H 0.2454 0.6894 0.3915 0.041 Uiso 1 1 calc R U .
C3S C 0.1296(2) 0.7126(2) 0.28477(17) 0.0297(6) Uani 1 1 d . . .
H3SA H 0.2012 0.7218 0.2716 0.036 Uiso 1 1 calc R U .
H3SB H 0.1410 0.7863 0.3128 0.036 Uiso 1 1 calc R U .
C4S C 0.0453(2) 0.6644(2) 0.20751(17) 0.0314(6) Uani 1 1 d . . .
H4SA H 0.0712 0.7131 0.1708 0.047 Uiso 1 1 calc R U .
H4SB H -0.0248 0.6571 0.2208 0.047 Uiso 1 1 calc R U .
H4SC H 0.0340 0.5912 0.1802 0.047 Uiso 1 1 calc R U .

loop_
_atom_site_aniso_label
_atom_site_aniso_U_11
_atom_site_aniso_U_22
_atom_site_aniso_U_33
_atom_site_aniso_U_23
_atom_site_aniso_U_13
_atom_site_aniso_U_12
Mn1 0.0117(2) 0.0093(2) 0.0123(3) 0.00306(19) 0.00050(19) 0.0041(2)
Mn2 0.0132(2) 0.0123(2) 0.0122(3) 0.0002(2) 0.0008(2) 0.0047(2)
O1 0.0118(7) 0.0098(7) 0.0155(9) 0.0021(6) 0.0020(6) 0.0044(6)
O2 0.0137(8) 0.0106(7) 0.0171(9) 0.0035(7) 0.0014(6) 0.0047(7)
O3 0.0514(13) 0.0722(15) 0.0248(12) 0.0106(11) 0.0053(10) 0.0475(12)
O4 0.0320(10) 0.0504(12) 0.0228(11) 0.0098(9) 0.0088(8) 0.0278(10)
O5 0.0177(8) 0.0134(8) 0.0123(9) 0.0007(7) 0.0000(7) 0.0057(7)
O6 0.0149(8) 0.0130(8) 0.0146(9) 0.0002(7) 0.0004(7) 0.0041(7)
O7 0.0351(10) 0.0223(9) 0.0542(14) 0.0205(9) 0.0230(10) 0.0170(9)
O8 0.0342(10) 0.0305(10) 0.0464(13) 0.0233(9) 0.0198(9) 0.0208(9)
N1 0.0134(9) 0.0114(9) 0.0151(11) 0.0035(8) 0.0011(8) 0.0051(8)
N2 0.0263(11) 0.0267(11) 0.0147(11) 0.0069(9) 0.0030(9) 0.0163(10)
N3 0.0186(10) 0.0266(11) 0.0143(11) 0.0075(9) 0.0030(8) 0.0099(9)
N4 0.0151(9) 0.0150(10) 0.0143(11) 0.0006(8) -0.0003(8) 0.0053(8)
N5 0.0168(10) 0.0151(10) 0.0253(12) 0.0064(9) 0.0049(9) 0.0070(9)
N6 0.0201(10) 0.0193(10) 0.0217(12) 0.0095(9) 0.0057(9) 0.0112(9)
C1 0.0162(11) 0.0108(11) 0.0120(12) 0.0013(9) -0.0014(9) 0.0056(9)
C2 0.0122(10) 0.0131(11) 0.0109(12) 0.0035(9) -0.0018(9) 0.0035(9)
C3 0.0139(11) 0.0126(11) 0.0167(13) 0.0012(10) -0.0025(9) 0.0041(9)
C4 0.0206(12) 0.0102(11) 0.0267(14) 0.0045(10) 0.0012(11) 0.0056(10)
C5 0.0150(11) 0.0139(11) 0.0241(14) 0.0055(10) 0.0029(10) 0.0018(10)
C6 0.0148(11) 0.0137(11) 0.0144(12) 0.0036(9) 0.0011(9) 0.0048(10)
C7 0.0193(12) 0.0129(11) 0.0232(14) 0.0006(10) 0.0017(10) 0.0079(10)
C8 0.0367(15) 0.0328(15) 0.0212(15) 0.0011(12) 0.0056(12) 0.0223(13)
C9 0.0296(14) 0.0180(13) 0.0494(19) 0.0029(13) 0.0097(13) 0.0126(12)
C10 0.0210(12) 0.0225(13) 0.0298(15) 0.0024(11) 0.0011(11) 0.0130(11)
C11 0.0175(12) 0.0149(11) 0.0234(14) 0.0055(10) 0.0077(10) 0.0059(10)
C12 0.0238(13) 0.0212(13) 0.0404(18) 0.0087(12) 0.0150(12) 0.0092(11)
C13 0.0211(13) 0.0250(13) 0.0380(17) 0.0129(12) 0.0125(12) 0.0141(11)
C14 0.0301(14) 0.0252(14) 0.0245(15) -0.0001(12) 0.0088(12) 0.0095(12)
C15 0.0200(12) 0.0214(12) 0.0178(13) 0.0044(10) 0.0010(10) 0.0130(11)
C16 0.0219(12) 0.0237(13) 0.0136(13) 0.0035(10) 0.0032(10) 0.0121(11)
C17 0.0173(11) 0.0114(11) 0.0137(12) 0.0049(9) 0.0001(9) 0.0045(10)
C18 0.0181(12) 0.0208(12) 0.0181(13) 0.0080(10) 0.0036(10) 0.0116(10)
C19 0.0180(11) 0.0185(12) 0.0155(13) 0.0048(10) 0.0036(10) 0.0102(10)
C20 0.0177(11) 0.0141(11) 0.0138(12) 0.0041(9) 0.0024(9) 0.0065(10)
C21 0.0215(13) 0.0433(16) 0.0120(13) 0.0076(12) 0.0009(10) 0.0129(12)
C22 0.0236(12) 0.0232(13) 0.0138(13) 0.0065(10) -0.0005(10) 0.0107(11)
C23 0.055(2) 0.101(3) 0.034(2) -0.032(2) -0.0174(16) 0.055(2)
C24 0.0319(17) 0.134(4) 0.064(3) 0.081(3) 0.0174(17) 0.030(2)
C25 0.0223(13) 0.0434(17) 0.0285(16) 0.0139(14) -0.0003(12) 0.0090(13)
C26 0.071(2) 0.0385(17) 0.0251(17) 0.0109(14) -0.0010(15) 0.0327(17)
C27 0.0123(11) 0.0160(11) 0.0132(12) 0.0031(9) 0.0050(9) 0.0074(9)
C28 0.0115(11) 0.0153(11) 0.0144(12) -0.0003(9) 0.0041(9) 0.0065(9)
C29 0.0132(11) 0.0134(11) 0.0185(13) 0.0029(10) 0.0048(9) 0.0060(9)
C30 0.0163(11) 0.0199(12) 0.0134(12) 0.0067(10) 0.0035(9) 0.0079(10)
C31 0.0133(11) 0.0158(11) 0.0135(12) -0.0002(10) 0.0002(9) 0.0046(10)
C32 0.0119(11) 0.0143(11) 0.0144(12) 0.0019(9) 0.0031(9) 0.0059(9)
C33 0.0169(12) 0.0143(11) 0.0207(14) 0.0052(10) 0.0047(10) 0.0053(10)
C34 0.0292(14) 0.0171(12) 0.0425(18) 0.0068(12) 0.0135(13) 0.0113(12)
C35 0.0386(16) 0.0209(13) 0.0334(17) 0.0140(12) 0.0000(13) 0.0056(13)
C36 0.0205(13) 0.0180(12) 0.0358(17) 0.0073(12) 0.0085(12) 0.0058(11)
C37 0.0204(12) 0.0132(11) 0.0142(13) 0.0011(10) 0.0000(10) 0.0046(10)
C38 0.0248(13) 0.0187(13) 0.0233(15) 0.0065(11) 0.0005(11) 0.0022(11)
C39 0.0336(14) 0.0143(12) 0.0212(14) 0.0017(11) -0.0051(11) 0.0050(11)
C40 0.0336(14) 0.0171(12) 0.0283(16) 0.0016(11) -0.0013(12) 0.0131(12)
C41 0.0184(12) 0.0148(12) 0.0171(13) 0.0032(10) 0.0023(10) 0.0049(10)
C42 0.0206(12) 0.0146(11) 0.0180(13) 0.0040(10) 0.0028(10) 0.0090(10)
C43 0.0150(11) 0.0168(11) 0.0147(13) 0.0019(10) 0.0001(9) 0.0073(10)
C44 0.0157(11) 0.0166(12) 0.0247(14) 0.0046(10) 0.0044(10) 0.0061(10)
C45 0.0180(12) 0.0131(11) 0.0239(14) 0.0014(10) 0.0020(10) 0.0051(10)
C46 0.0154(11) 0.0136(11) 0.0157(13) 0.0021(10) 0.0001(9) 0.0058(10)
C47 0.0189(12) 0.0206(12) 0.0241(14) 0.0056(11) 0.0078(10) 0.0094(11)
C48 0.0200(12) 0.0240(13) 0.0255(15) 0.0085(11) 0.0084(11) 0.0135(11)
C49 0.0335(15) 0.0343(15) 0.0230(15) 0.0106(12) 0.0064(12) 0.0139(13)
C50 0.0248(13) 0.0291(14) 0.0391(17) 0.0131(13) 0.0113(12) 0.0134(12)
C51 0.0334(15) 0.0228(13) 0.0416(18) 0.0103(13) 0.0152(13) 0.0172(12)
C52 0.0249(14) 0.0404(16) 0.0346(17) 0.0111(14) 0.0011(12) 0.0181(13)
O1S 0.0189(9) 0.0366(10) 0.0282(11) 0.0171(9) 0.0024(8) 0.0081(8)
C1S 0.0341(16) 0.073(2) 0.0359(19) 0.0291(17) 0.0113(14) 0.0330(17)
C2S 0.0233(14) 0.0483(18) 0.0276(16) 0.0091(14) -0.0013(12) 0.0158(13)
C3S 0.0220(13) 0.0311(15) 0.0284(16) 0.0089(12) 0.0093(12) 0.0061(12)
C4S 0.0396(16) 0.0291(14) 0.0268(16) 0.0134(12) 0.0079(13) 0.0156(13)

loop_
_atom_type_symbol
_atom_type_description
_atom_type_scat_dispersion_real
_atom_type_scat_dispersion_imag
_atom_type_scat_source
C C 0.0033 0.0016 'International Tables Vol C Tables 4.2.6.8 and 6.1.1.4'
H H 0.0000 0.0000 'International Tables Vol C Tables 4.2.6.8 and 6.1.1.4'
O O 0.0106 0.0060 'International Tables Vol C Tables 4.2.6.8 and 6.1.1.4'
N N 0.0061 0.0033 'International Tables Vol C Tables 4.2.6.8 and 6.1.1.4'
Mn Mn 0.3368 0.7283 'International Tables Vol C Tables 4.2.6.8 and 6.1.1.4'

loop_
_geom_angle_atom_site_label_1
_geom_angle_atom_site_label_2
_geom_angle_atom_site_label_3
_geom_angle
_geom_angle_site_symmetry_1
_geom_angle_site_symmetry_3
O2 Mn1 O2 180.0 . 2_666
O2 Mn1 O1 85.94(6) . .
O2 Mn1 O1 94.06(6) 2_666 .
O2 Mn1 O1 94.06(6) . 2_666
O2 Mn1 O1 85.94(6) 2_666 2_666
O1 Mn1 O1 180.0 . 2_666
O2 Mn1 N1 90.53(7) . .
O2 Mn1 N1 89.48(7) 2_666 .
O1 Mn1 N1 88.55(7) . .
O1 Mn1 N1 91.45(7) 2_666 .
O2 Mn1 N1 89.47(7) . 2_666
O2 Mn1 N1 90.52(7) 2_666 2_666
O1 Mn1 N1 91.45(7) . 2_666
O1 Mn1 N1 88.55(7) 2_666 2_666
N1 Mn1 N1 180.0 . 2_666
O5 Mn2 O5 180.0 . 2_655
O5 Mn2 O6 94.00(7) . 2_655
O5 Mn2 O6 86.00(7) 2_655 2_655
O5 Mn2 O6 86.00(7) . .
O5 Mn2 O6 94.00(7) 2_655 .
O6 Mn2 O6 180.0 2_655 .
O5 Mn2 N4 90.26(7) . 2_655
O5 Mn2 N4 89.74(7) 2_655 2_655
O6 Mn2 N4 90.03(7) 2_655 2_655
O6 Mn2 N4 89.97(7) . 2_655
O5 Mn2 N4 89.74(7) . .
O5 Mn2 N4 90.26(7) 2_655 .
O6 Mn2 N4 89.97(7) 2_655 .
O6 Mn2 N4 90.03(7) . .
N4 Mn2 N4 180.0 2_655 .
C1 O1 Mn1 112.33(13) . .
C2 O2 Mn1 112.48(13) . .
C27 O5 Mn2 112.31(13) . .
C28 O6 Mn2 112.54(13) . .
C15 N1 C19 118.2(2) . .
C15 N1 Mn1 119.89(15) . .
C19 N1 Mn1 121.89(16) . .
O3 N2 C20 127.8(2) . .
O3 N2 C22 119.29(19) . .
C20 N2 C22 112.65(19) . .
O4 N3 C20 126.8(2) . .
O4 N3 C21 120.25(19) . .
C20 N3 C21 112.9(2) . .
C45 N4 C41 118.7(2) . .
C45 N4 Mn2 120.66(15) . .
C41 N4 Mn2 120.63(16) . .
O7 N5 C46 127.1(2) . .
O7 N5 C47 120.4(2) . .
C46 N5 C47 111.68(18) . .
O8 N6 C46 126.6(2) . .
O8 N6 C48 120.65(19) . .
C46 N6 C48 112.2(2) . .
O1 C1 C6 123.2(2) . .
O1 C1 C2 114.55(19) . .
C6 C1 C2 122.2(2) . .
O2 C2 C3 123.5(2) . .
O2 C2 C1 114.54(18) . .
C3 C2 C1 121.9(2) . .
C4 C3 C2 115.2(2) . .
C4 C3 C7 123.1(2) . .
C2 C3 C7 121.7(2) . .
C5 C4 C3 122.7(2) . .
C5 C4 H4A 118.7 . .
C3 C4 H4A 118.7 . .
C4 C5 C6 122.7(2) . .
C4 C5 H5A 118.6 . .
C6 C5 H5A 118.6 . .
C5 C6 C1 115.2(2) . .
C5 C6 C11 122.8(2) . .
C1 C6 C11 121.92(19) . .
C3 C7 C8 109.4(2) . .
C3 C7 C9 112.0(2) . .
C8 C7 C9 108.3(2) . .
C3 C7 C10 110.46(19) . .
C8 C7 C10 109.7(2) . .
C9 C7 C10 106.9(2) . .
C7 C8 H8A 109.5 . .
C7 C8 H8B 109.5 . .
H8A C8 H8B 109.5 . .
C7 C8 H8C 109.5 . .
H8A C8 H8C 109.5 . .
H8B C8 H8C 109.5 . .
C7 C9 H9A 109.5 . .
C7 C9 H9B 109.5 . .
H9A C9 H9B 109.5 . .
C7 C9 H9C 109.5 . .
H9A C9 H9C 109.5 . .
H9B C9 H9C 109.5 . .
C7 C10 H10A 109.5 . .
C7 C10 H10B 109.5 . .
H10A C10 H10B 109.5 . .
C7 C10 H10C 109.5 . .
H10A C10 H10C 109.5 . .
H10B C10 H10C 109.5 . .
C6 C11 C14 108.88(19) . .
C6 C11 C12 112.26(19) . .
C14 C11 C12 108.1(2) . .
C6 C11 C13 111.4(2) . .
C14 C11 C13 109.4(2) . .
C12 C11 C13 106.8(2) . .
C11 C12 H12A 109.5 . .
C11 C12 H12B 109.5 . .
H12A C12 H12B 109.5 . .
C11 C12 H12C 109.5 . .
H12A C12 H12C 109.5 . .
H12B C12 H12C 109.5 . .
C11 C13 H13A 109.5 . .
C11 C13 H13B 109.5 . .
H13A C13 H13B 109.5 . .
C11 C13 H13C 109.5 . .
H13A C13 H13C 109.5 . .
H13B C13 H13C 109.5 . .
C11 C14 H14A 109.5 . .
C11 C14 H14B 109.5 . .
H14A C14 H14B 109.5 . .
C11 C14 H14C 109.5 . .
H14A C14 H14C 109.5 . .
H14B C14 H14C 109.5 . .
N1 C15 C16 122.9(2) . .
N1 C15 H15A 118.5 . .
C16 C15 H15A 118.5 . .
C15 C16 C17 119.2(2) . .
C15 C16 H16A 120.4 . .
C17 C16 H16A 120.4 . .
C18 C17 C16 117.6(2) . .
C18 C17 C20 121.1(2) . .
C16 C17 C20 121.3(2) . .
C19 C18 C17 119.4(2) . .
C19 C18 H18A 120.3 . .
C17 C18 H18A 120.3 . .
N1 C19 C18 122.7(2) . .
N1 C19 H19A 118.7 . .
C18 C19 H19A 118.7 . .
N2 C20 N3 108.9(2) . .
N2 C20 C17 124.9(2) . .
N3 C20 C17 126.2(2) . .
N3 C21 C23 108.1(2) . .
N3 C21 C24 106.4(2) . .
C23 C21 C24 110.6(3) . .
N3 C21 C22 101.57(19) . .
C23 C21 C22 114.7(2) . .
C24 C21 C22 114.5(3) . .
N2 C22 C26 108.3(2) . .
N2 C22 C25 105.9(2) . .
C26 C22 C25 109.3(2) . .
N2 C22 C21 102.22(18) . .
C26 C22 C21 115.6(2) . .
C25 C22 C21 114.7(2) . .
C21 C23 H23A 109.5 . .
C21 C23 H23B 109.5 . .
H23A C23 H23B 109.5 . .
C21 C23 H23C 109.5 . .
H23A C23 H23C 109.5 . .
H23B C23 H23C 109.5 . .
C21 C24 H24A 109.5 . .
C21 C24 H24B 109.5 . .
H24A C24 H24B 109.5 . .
C21 C24 H24C 109.5 . .
H24A C24 H24C 109.5 . .
H24B C24 H24C 109.5 . .
C22 C25 H25A 109.5 . .
C22 C25 H25B 109.5 . .
H25A C25 H25B 109.5 . .
C22 C25 H25C 109.5 . .
H25A C25 H25C 109.5 . .
H25B C25 H25C 109.5 . .
C22 C26 H26A 109.5 . .
C22 C26 H26B 109.5 . .
H26A C26 H26B 109.5 . .
C22 C26 H26C 109.5 . .
H26A C26 H26C 109.5 . .
H26B C26 H26C 109.5 . .
O5 C27 C32 122.8(2) . .
O5 C27 C28 114.96(19) . .
C32 C27 C28 122.2(2) . .
O6 C28 C29 123.9(2) . .
O6 C28 C27 114.2(2) . .
C29 C28 C27 121.9(2) . .
C28 C29 C30 115.4(2) . .
C28 C29 C33 122.5(2) . .
C30 C29 C33 122.1(2) . .
C31 C30 C29 122.3(2) . .
C31 C30 H30A 118.9 . .
C29 C30 H30A 118.9 . .
C32 C31 C30 122.9(2) . .
C32 C31 H31A 118.5 . .
C30 C31 H31A 118.5 . .
C31 C32 C27 115.3(2) . .
C31 C32 C37 123.4(2) . .
C27 C32 C37 121.3(2) . .
C34 C33 C35 108.3(2) . .
C34 C33 C29 109.88(19) . .
C35 C33 C29 112.30(19) . .
C34 C33 C36 109.8(2) . .
C35 C33 C36 107.4(2) . .
C29 C33 C36 109.04(19) . .
C33 C34 H34A 109.5 . .
C33 C34 H34B 109.5 . .
H34A C34 H34B 109.5 . .
C33 C34 H34C 109.5 . .
H34A C34 H34C 109.5 . .
H34B C34 H34C 109.5 . .
C33 C35 H35A 109.5 . .
C33 C35 H35B 109.5 . .
H35A C35 H35B 109.5 . .
C33 C35 H35C 109.5 . .
H35A C35 H35C 109.5 . .
H35B C35 H35C 109.5 . .
C33 C36 H36A 109.5 . .
C33 C36 H36B 109.5 . .
H36A C36 H36B 109.5 . .
C33 C36 H36C 109.5 . .
H36A C36 H36C 109.5 . .
H36B C36 H36C 109.5 . .
C32 C37 C38 110.15(19) . .
C32 C37 C39 111.4(2) . .
C38 C37 C39 107.8(2) . .
C32 C37 C40 109.57(18) . .
C38 C37 C40 109.7(2) . .
C39 C37 C40 108.2(2) . .
C37 C38 H38A 109.5 . .
C37 C38 H38B 109.5 . .
H38A C38 H38B 109.5 . .
C37 C38 H38C 109.5 . .
H38A C38 H38C 109.5 . .
H38B C38 H38C 109.5 . .
C37 C39 H39A 109.5 . .
C37 C39 H39B 109.5 . .
H39A C39 H39B 109.5 . .
C37 C39 H39C 109.5 . .
H39A C39 H39C 109.5 . .
H39B C39 H39C 109.5 . .
C37 C40 H40A 109.5 . .
C37 C40 H40B 109.5 . .
H40A C40 H40B 109.5 . .
C37 C40 H40C 109.5 . .
H40A C40 H40C 109.5 . .
H40B C40 H40C 109.5 . .
N4 C41 C42 122.5(2) . .
N4 C41 H41A 118.8 . .
C42 C41 H41A 118.8 . .
C41 C42 C43 119.3(2) . .
C41 C42 H42A 120.4 . .
C43 C42 H42A 120.4 . .
C44 C43 C42 117.8(2) . .
C44 C43 C46 121.0(2) . .
C42 C43 C46 121.2(2) . .
C45 C44 C43 119.3(2) . .
C45 C44 H44A 120.4 . .
C43 C44 H44A 120.4 . .
N4 C45 C44 122.5(2) . .
N4 C45 H45A 118.7 . .
C44 C45 H45A 118.7 . .
N6 C46 N5 108.3(2) . .
N6 C46 C43 125.8(2) . .
N5 C46 C43 125.9(2) . .
N5 C47 C50 110.45(19) . .
N5 C47 C49 105.56(19) . .
C50 C47 C49 109.8(2) . .
N5 C47 C48 100.70(19) . .
C50 C47 C48 116.1(2) . .
C49 C47 C48 113.4(2) . .
N6 C48 C51 109.77(19) . .
N6 C48 C52 106.2(2) . .
C51 C48 C52 110.0(2) . .
N6 C48 C47 100.78(18) . .
C51 C48 C47 116.0(2) . .
C52 C48 C47 113.2(2) . .
C47 C49 H49A 109.5 . .
C47 C49 H49B 109.5 . .
H49A C49 H49B 109.5 . .
C47 C49 H49C 109.5 . .
H49A C49 H49C 109.5 . .
H49B C49 H49C 109.5 . .
C47 C50 H50A 109.5 . .
C47 C50 H50B 109.5 . .
H50A C50 H50B 109.5 . .
C47 C50 H50C 109.5 . .
H50A C50 H50C 109.5 . .
H50B C50 H50C 109.5 . .
C48 C51 H51A 109.5 . .
C48 C51 H51B 109.5 . .
H51A C51 H51B 109.5 . .
C48 C51 H51C 109.5 . .
H51A C51 H51C 109.5 . .
H51B C51 H51C 109.5 . .
C48 C52 H52A 109.5 . .
C48 C52 H52B 109.5 . .
H52A C52 H52B 109.5 . .
C48 C52 H52C 109.5 . .
H52A C52 H52C 109.5 . .
H52B C52 H52C 109.5 . .
C3S O1S C2S 112.79(19) . .
C2S C1S H1SA 109.5 . .
C2S C1S H1SB 109.5 . .
H1SA C1S H1SB 109.5 . .
C2S C1S H1SC 109.5 . .
H1SA C1S H1SC 109.5 . .
H1SB C1S H1SC 109.5 . .
O1S C2S C1S 108.9(2) . .
O1S C2S H2SA 109.9 . .
C1S C2S H2SA 109.9 . .
O1S C2S H2SB 109.9 . .
C1S C2S H2SB 109.9 . .
H2SA C2S H2SB 108.3 . .
O1S C3S C4S 109.3(2) . .
O1S C3S H3SA 109.8 . .
C4S C3S H3SA 109.8 . .
O1S C3S H3SB 109.8 . .
C4S C3S H3SB 109.8 . .
H3SA C3S H3SB 108.3 . .
C3S C4S H4SA 109.5 . .
C3S C4S H4SB 109.5 . .
H4SA C4S H4SB 109.5 . .
C3S C4S H4SC 109.5 . .
H4SA C4S H4SC 109.5 . .
H4SB C4S H4SC 109.5 . .

loop_
_geom_bond_atom_site_label_1
_geom_bond_atom_site_label_2
_geom_bond_distance
_geom_bond_site_symmetry_2
Mn1 O2 1.8644(14) .
Mn1 O2 1.8644(14) 2_666
Mn1 O1 1.8668(14) .
Mn1 O1 1.8668(14) 2_666
Mn1 N1 2.0268(19) .
Mn1 N1 2.0269(19) 2_666
Mn2 O5 1.8627(14) .
Mn2 O5 1.8627(14) 2_655
Mn2 O6 1.8695(16) 2_655
Mn2 O6 1.8695(16) .
Mn2 N4 2.0381(19) 2_655
Mn2 N4 2.0382(19) .
O1 C1 1.363(3) .
O2 C2 1.362(3) .
O3 N2 1.279(3) .
O4 N3 1.280(2) .
O5 C27 1.366(3) .
O6 C28 1.366(3) .
O7 N5 1.281(3) .
O8 N6 1.280(3) .
N1 C15 1.343(3) .
N1 C19 1.343(3) .
N2 C20 1.348(3) .
N2 C22 1.502(3) .
N3 C20 1.353(3) .
N3 C21 1.503(3) .
N4 C45 1.339(3) .
N4 C41 1.346(3) .
N5 C46 1.356(3) .
N5 C47 1.504(3) .
N6 C46 1.346(3) .
N6 C48 1.509(3) .
C1 C6 1.403(3) .
C1 C2 1.411(3) .
C2 C3 1.407(3) .
C3 C4 1.401(3) .
C3 C7 1.533(3) .
C4 C5 1.391(3) .
C4 H4A 0.9500 .
C5 C6 1.401(3) .
C5 H5A 0.9500 .
C6 C11 1.535(3) .
C7 C8 1.535(4) .
C7 C9 1.539(3) .
C7 C10 1.543(3) .
C8 H8A 0.9800 .
C8 H8B 0.9800 .
C8 H8C 0.9800 .
C9 H9A 0.9800 .
C9 H9B 0.9800 .
C9 H9C 0.9800 .
C10 H10A 0.9800 .
C10 H10B 0.9800 .
C10 H10C 0.9800 .
C11 C14 1.538(3) .
C11 C12 1.539(3) .
C11 C13 1.542(3) .
C12 H12A 0.9800 .
C12 H12B 0.9800 .
C12 H12C 0.9800 .
C13 H13A 0.9800 .
C13 H13B 0.9800 .
C13 H13C 0.9800 .
C14 H14A 0.9800 .
C14 H14B 0.9800 .
C14 H14C 0.9800 .
C15 C16 1.378(3) .
C15 H15A 0.9500 .
C16 C17 1.402(3) .
C16 H16A 0.9500 .
C17 C18 1.401(3) .
C17 C20 1.466(3) .
C18 C19 1.379(3) .
C18 H18A 0.9500 .
C19 H19A 0.9500 .
C21 C23 1.520(4) .
C21 C24 1.522(4) .
C21 C22 1.554(3) .
C22 C26 1.525(4) .
C22 C25 1.527(3) .
C23 H23A 0.9800 .
C23 H23B 0.9800 .
C23 H23C 0.9800 .
C24 H24A 0.9800 .
C24 H24B 0.9800 .
C24 H24C 0.9800 .
C25 H25A 0.9800 .
C25 H25B 0.9800 .
C25 H25C 0.9800 .
C26 H26A 0.9800 .
C26 H26B 0.9800 .
C26 H26C 0.9800 .
C27 C32 1.409(3) .
C27 C28 1.409(3) .
C28 C29 1.405(3) .
C29 C30 1.408(3) .
C29 C33 1.539(3) .
C30 C31 1.395(3) .
C30 H30A 0.9500 .
C31 C32 1.393(3) .
C31 H31A 0.9500 .
C32 C37 1.533(3) .
C33 C34 1.529(3) .
C33 C35 1.536(4) .
C33 C36 1.542(3) .
C34 H34A 0.9800 .
C34 H34B 0.9800 .
C34 H34C 0.9800 .
C35 H35A 0.9800 .
C35 H35B 0.9800 .
C35 H35C 0.9800 .
C36 H36A 0.9800 .
C36 H36B 0.9800 .
C36 H36C 0.9800 .
C37 C38 1.534(3) .
C37 C39 1.538(3) .
C37 C40 1.541(3) .
C38 H38A 0.9800 .
C38 H38B 0.9800 .
C38 H38C 0.9800 .
C39 H39A 0.9800 .
C39 H39B 0.9800 .
C39 H39C 0.9800 .
C40 H40A 0.9800 .
C40 H40B 0.9800 .
C40 H40C 0.9800 .
C41 C42 1.377(3) .
C41 H41A 0.9500 .
C42 C43 1.404(3) .
C42 H42A 0.9500 .
C43 C44 1.398(3) .
C43 C46 1.468(3) .
C44 C45 1.383(3) .
C44 H44A 0.9500 .
C45 H45A 0.9500 .
C47 C50 1.518(3) .
C47 C49 1.534(4) .
C47 C48 1.545(4) .
C48 C51 1.519(3) .
C48 C52 1.544(3) .
C49 H49A 0.9800 .
C49 H49B 0.9800 .
C49 H49C 0.9800 .
C50 H50A 0.9800 .
C50 H50B 0.9800 .
C50 H50C 0.9800 .
C51 H51A 0.9800 .
C51 H51B 0.9800 .
C51 H51C 0.9800 .
C52 H52A 0.9800 .
C52 H52B 0.9800 .
C52 H52C 0.9800 .
O1S C3S 1.410(3) .
O1S C2S 1.418(3) .
C1S C2S 1.493(4) .
C1S H1SA 0.9800 .
C1S H1SB 0.9800 .
C1S H1SC 0.9800 .
C2S H2SA 0.9900 .
C2S H2SB 0.9900 .
C3S C4S 1.490(4) .
C3S H3SA 0.9900 .
C3S H3SB 0.9900 .
C4S H4SA 0.9800 .
C4S H4SB 0.9800 .
C4S H4SC 0.9800 .
